data_7211358
loop_
_publ_author_name
'Jiang, Lu'
'Wang, Zhe'
'Bai, Shi-Qiang'
'Hor, T. S. Andy'

_publ_section_title
;
 Tuning the Zn(ii) coordination assembly by adjusting the spacers of
 2-pyridylthiomethyl functionalized 1,2,3-triazoles
;
_journal_issue 48
_journal_name_full CrystEngComm
_journal_page_first 10451
_journal_paper_doi 10.1039/c3ce41385c
_journal_volume 15
_journal_year 2013
_chemical_formula_sum 'C20 H22 N8 S2'
_chemical_formula_weight 438.58
_chemical_name_systematic
; 
 ? 
;
_space_group_IT_number 14
_symmetry_cell_setting monoclinic
_symmetry_space_group_name_Hall '-P 2ybc'
_symmetry_space_group_name_H-M 'P 1 21/c 1'
_atom_sites_solution_hydrogens geom
_atom_sites_solution_primary direct
_atom_sites_solution_secondary difmap
_audit_creation_method SHELXL-97
_cell_angle_alpha 90.00
_cell_angle_beta 109.287(9)
_cell_angle_gamma 90.00
_cell_formula_units_Z 2
_cell_length_a 5.512(2)
_cell_length_b 25.524(10)
_cell_length_c 7.743(3)
_cell_measurement_reflns_used 1343
_cell_measurement_temperature 223(2)
_cell_measurement_theta_max 23.25
_cell_measurement_theta_min 2.90
_cell_volume 1028.2(7)
_computing_cell_refinement 'Bruker SMART'
_computing_data_collection 'Bruker SMART'
_computing_data_reduction 'Bruker SAINT'
_computing_molecular_graphics 'Bruker SHELXTL'
_computing_publication_material 'Bruker SHELXTL'
_computing_structure_refinement 'SHELXL-97 (Sheldrick, 1997)'
_computing_structure_solution 'SHELXS-97 (Sheldrick, 1990)'
_diffrn_ambient_temperature 223(2)
_diffrn_measured_fraction_theta_full 0.996
_diffrn_measured_fraction_theta_max 0.996
_diffrn_measurement_device_type 'CCD area detector'
_diffrn_measurement_method 'phi and omega scans'
_diffrn_radiation_monochromator graphite
_diffrn_radiation_source 'fine-focus sealed tube'
_diffrn_radiation_type MoK\a
_diffrn_radiation_wavelength 0.71073
_diffrn_reflns_av_R_equivalents 0.0427
_diffrn_reflns_av_sigmaI/netI 0.0494
_diffrn_reflns_limit_h_max 7
_diffrn_reflns_limit_h_min -7
_diffrn_reflns_limit_k_max 23
_diffrn_reflns_limit_k_min -33
_diffrn_reflns_limit_l_max 9
_diffrn_reflns_limit_l_min -10
_diffrn_reflns_number 7055
_diffrn_reflns_theta_full 27.50
_diffrn_reflns_theta_max 27.50
_diffrn_reflns_theta_min 1.60
_exptl_absorpt_coefficient_mu 0.285
_exptl_absorpt_correction_T_max 0.9721
_exptl_absorpt_correction_T_min 0.9044
_exptl_absorpt_correction_type multi-scan
_exptl_absorpt_process_details 'Sadabs. (Sheldrick 2001)'
_exptl_crystal_colour Colourless
_exptl_crystal_density_diffrn 1.417
_exptl_crystal_density_meas ?
_exptl_crystal_density_method 'not measured'
_exptl_crystal_description Thin_Plate
_exptl_crystal_F_000 460
_exptl_crystal_size_max 0.36
_exptl_crystal_size_mid 0.24
_exptl_crystal_size_min 0.10
_refine_diff_density_max 0.521
_refine_diff_density_min -0.540
_refine_diff_density_rms 0.265
_refine_ls_extinction_method none
_refine_ls_goodness_of_fit_ref 1.099
_refine_ls_hydrogen_treatment constr
_refine_ls_matrix_type full
_refine_ls_number_parameters 136
_refine_ls_number_reflns 2342
_refine_ls_number_restraints 0
_refine_ls_restrained_S_all 1.099
_refine_ls_R_factor_all 0.0760
_refine_ls_R_factor_gt 0.0536
_refine_ls_shift/su_max 0.000
_refine_ls_shift/su_mean 0.000
_refine_ls_structure_factor_coef Fsqd
_refine_ls_weighting_details 'calc w=1/[\s^2^(Fo^2^)+(0.0818P)^2^+0.0000P] where P=(Fo^2^+2Fc^2^)/3'
_refine_ls_weighting_scheme calc
_refine_ls_wR_factor_gt 0.1317
_refine_ls_wR_factor_ref 0.1530
_reflns_number_gt 1798
_reflns_number_total 2342
_reflns_threshold_expression >2sigma(I)
_cod_data_source_file c3ce41385c.txt
_cod_data_source_block b363
_cod_depositor_comments
;
The following automatic conversions were performed:

'_symmetry_cell_setting' value 'Monoclinic' changed to 'monoclinic'
according to /home/saulius/struct/CIF-dictionaries/cif_core.dic
dictionary named 'cif_core.dic' version 2.4.2 from
2011-04-26.

'_exptl_absorpt_correction_type' value 'Multi-scan'
changed to 'multi-scan' according to
/home/saulius/struct/CIF-dictionaries/cif_core.dic dictionary named
'cif_core.dic' version 2.4.2 from 2011-04-26.

Automatic conversion script
Id: cif_fix_values 1891 2012-01-12 08:04:46Z andrius 

The following automatic conversions were performed:

'_exptl_crystal_density_meas' value 'Not Measured' was changed to '?'
- the value is perceived as not measured.

Automatic conversion script
Id: cif_fix_values 3008 2015-01-20 13:52:24Z robertas 
;
_cod_original_sg_symbol_H-M P2(1)/c
_cod_database_code 7211358

loop_
_symmetry_equiv_pos_as_xyz
'x, y, z'
'-x, y+1/2, -z+1/2'
'-x, -y, -z'
'x, -y-1/2, z-1/2'

loop_
_atom_site_label
_atom_site_type_symbol
_atom_site_fract_x
_atom_site_fract_y
_atom_site_fract_z
_atom_site_U_iso_or_equiv
_atom_site_adp_type
_atom_site_occupancy
_atom_site_symmetry_multiplicity
_atom_site_calc_flag
_atom_site_refinement_flags
S1 S 0.25447(11) 0.29700(2) 0.74990(8) 0.0417(2) Uani 1 1 d .
N1 N -0.1774(4) 0.41843(8) 0.6798(3) 0.0358(5) Uani 1 1 d .
N2 N -0.0887(4) 0.46657(7) 0.7094(3) 0.0346(5) Uani 1 1 d .
N3 N 0.1492(3) 0.46598(7) 0.6988(2) 0.0271(4) Uani 1 1 d .
N4 N 0.3785(4) 0.19959(8) 0.7869(3) 0.0410(5) Uani 1 1 d .
C1 C 0.3415(6) 0.14841(11) 0.7632(4) 0.0480(7) Uani 1 1 d .
H1 H 0.4816 0.1262 0.8186 0.058 Uiso 1 1 calc R
C2 C 0.1118(5) 0.12566(10) 0.6628(4) 0.0467(7) Uani 1 1 d .
H2 H 0.0958 0.0891 0.6498 0.056 Uiso 1 1 calc R
C3 C -0.0934(5) 0.15808(10) 0.5823(4) 0.0443(6) Uani 1 1 d .
H3 H -0.2531 0.1438 0.5127 0.053 Uiso 1 1 calc R
C4 C -0.0647(5) 0.21137(9) 0.6037(3) 0.0391(6) Uani 1 1 d .
H4 H -0.2032 0.2342 0.5508 0.047 Uiso 1 1 calc R
C5 C 0.1774(5) 0.23054(9) 0.7068(3) 0.0320(5) Uani 1 1 d .
C6 C -0.0383(4) 0.33017(9) 0.6174(3) 0.0350(5) Uani 1 1 d .
H6A H -0.0785 0.3224 0.4869 0.042 Uiso 1 1 calc R
H6B H -0.1823 0.3184 0.6553 0.042 Uiso 1 1 calc R
C7 C 0.0040(4) 0.38740(9) 0.6507(3) 0.0293(5) Uani 1 1 d .
C8 C 0.2146(4) 0.41776(8) 0.6621(3) 0.0306(5) Uani 1 1 d .
H8 H 0.3698 0.4071 0.6474 0.037 Uiso 1 1 calc R
C9 C 0.3093(4) 0.51300(9) 0.7430(3) 0.0310(5) Uani 1 1 d .
H9A H 0.2071 0.5434 0.6836 0.037 Uiso 1 1 calc R
H9B H 0.4524 0.5093 0.6953 0.037 Uiso 1 1 calc R
C10 C 0.4146(4) 0.52204(8) 0.9482(3) 0.0311(5) Uani 1 1 d .
H10A H 0.5132 0.5548 0.9722 0.037 Uiso 1 1 calc R
H10B H 0.2704 0.5262 0.9946 0.037 Uiso 1 1 calc R

loop_
_atom_site_aniso_label
_atom_site_aniso_U_11
_atom_site_aniso_U_22
_atom_site_aniso_U_33
_atom_site_aniso_U_23
_atom_site_aniso_U_13
_atom_site_aniso_U_12
S1 0.0286(4) 0.0337(4) 0.0503(4) -0.0041(3) -0.0036(3) -0.0014(2)
N1 0.0249(10) 0.0403(11) 0.0407(11) -0.0011(9) 0.0087(9) 0.0000(8)
N2 0.0241(10) 0.0385(11) 0.0412(11) -0.0029(8) 0.0107(8) 0.0027(8)
N3 0.0233(9) 0.0315(10) 0.0239(8) -0.0009(7) 0.0042(7) 0.0007(7)
N4 0.0340(12) 0.0370(12) 0.0446(12) -0.0010(9) 0.0029(9) 0.0026(9)
C1 0.0407(15) 0.0418(16) 0.0538(16) 0.0020(12) 0.0051(12) 0.0072(11)
C2 0.0485(16) 0.0322(13) 0.0576(16) -0.0015(11) 0.0150(13) -0.0025(11)
C3 0.0364(14) 0.0400(14) 0.0520(15) -0.0044(11) 0.0085(12) -0.0091(11)
C4 0.0288(13) 0.0373(13) 0.0459(13) -0.0020(11) 0.0051(10) -0.0005(10)
C5 0.0292(12) 0.0361(13) 0.0281(11) -0.0028(9) 0.0058(9) -0.0019(9)
C6 0.0265(12) 0.0336(12) 0.0368(12) -0.0002(9) -0.0004(10) -0.0006(9)
C7 0.0232(11) 0.0336(12) 0.0268(10) -0.0003(9) 0.0023(9) 0.0009(9)
C8 0.0229(11) 0.0368(12) 0.0319(11) -0.0045(9) 0.0088(9) 0.0029(9)
C9 0.0296(11) 0.0301(12) 0.0301(11) 0.0024(9) 0.0054(9) -0.0023(9)
C10 0.0326(12) 0.0263(11) 0.0287(11) -0.0027(9) 0.0025(9) 0.0008(9)

loop_
_atom_type_symbol
_atom_type_description
_atom_type_scat_dispersion_real
_atom_type_scat_dispersion_imag
_atom_type_scat_source
C C 0.0033 0.0016 'International Tables Vol C Tables 4.2.6.8 and 6.1.1.4'
H H 0.0000 0.0000 'International Tables Vol C Tables 4.2.6.8 and 6.1.1.4'
N N 0.0061 0.0033 'International Tables Vol C Tables 4.2.6.8 and 6.1.1.4'
S S 0.1246 0.1234 'International Tables Vol C Tables 4.2.6.8 and 6.1.1.4'

loop_
_geom_angle_atom_site_label_1
_geom_angle_atom_site_label_2
_geom_angle_atom_site_label_3
_geom_angle
_geom_angle_site_symmetry_1
C5 S1 C6 103.29(11) .
N2 N1 C7 108.90(19) .
N1 N2 N3 107.09(17) .
C8 N3 N2 111.13(18) .
C8 N3 C9 128.34(19) .
N2 N3 C9 120.24(18) .
C1 N4 C5 116.9(2) .
N4 C1 C2 124.4(3) .
C3 C2 C1 117.9(2) .
C4 C3 C2 119.8(2) .
C3 C4 C5 117.8(2) .
N4 C5 C4 123.2(2) .
N4 C5 S1 111.84(17) .
C4 C5 S1 124.94(19) .
C7 C6 S1 107.54(15) .
N1 C7 C8 108.3(2) .
N1 C7 C6 121.4(2) .
C8 C7 C6 130.2(2) .
N3 C8 C7 104.5(2) .
N3 C9 C10 111.24(17) .
C10 C10 C9 113.4(2) 3_667

loop_
_geom_bond_atom_site_label_1
_geom_bond_atom_site_label_2
_geom_bond_distance
_geom_bond_site_symmetry_2
S1 C5 1.754(2) .
S1 C6 1.811(2) .
N1 N2 1.314(3) .
N1 C7 1.352(3) .
N2 N3 1.341(3) .
N3 C8 1.339(3) .
N3 C9 1.462(3) .
N4 C1 1.326(3) .
N4 C5 1.335(3) .
C1 C2 1.376(4) .
C2 C3 1.374(4) .
C3 C4 1.373(3) .
C4 C5 1.398(3) .
C6 C7 1.488(3) .
C7 C8 1.374(3) .
C9 C10 1.519(3) .
C10 C10 1.515(4) 3_667
